data_4336606
loop_
_publ_author_name
'Andr\'es Garc\'es'
'Luis F. S\'anchez-Barba'
'Juan Fern\'andez-Baeza'
'Antonio Otero'
'Manuel Honrado'
'Agust\'in Lara-S\'anchez'
'Ana M. Rodr\'iguez'

_publ_contact_author
;                                                                               
     'S\'anchez-Barba, LF.'                                     
      Departamento de Qu\'imica Inorg\'anica y Anal\'itica 
      Universidad Rey Juan Carlos
      Mostoles
      28933-Madrid
      Spain.
;
_publ_contact_author_email luisfernando.sanchezbarba@urjc.es
_publ_contact_author_phone '+34 926295300'
_publ_section_title
;
 Heteroscorpionate Magnesium Alkyls Bearing Unprecedented Apical
 \s-C(sp3)-Mg Bonds: Heteroselective Ring-Opening Polymerization of
 rac-Lactide
;
_journal_name_full 'Inorganic Chemistry'
_journal_page_first 12691
_journal_page_last 12701
_journal_paper_doi 10.1021/ic401915b
_journal_volume 52
_journal_year 2013
_chemical_formula_moiety 'C25 H36 Mg N6'
_chemical_formula_sum 'C25 H36 Mg N6'
_chemical_formula_weight 444.91
_chemical_name_systematic
;
 ?
;
_space_group_IT_number 14
_symmetry_cell_setting monoclinic
_symmetry_space_group_name_Hall '-P 2yn'
_symmetry_space_group_name_H-M 'P 1 21/n 1'
_atom_sites_solution_hydrogens geom
_atom_sites_solution_primary direct
_atom_sites_solution_secondary difmap
_audit_creation_method SHELXL-97
_cell_angle_alpha 90.00
_cell_angle_beta 97.45(5)
_cell_angle_gamma 90.00
_cell_formula_units_Z 4
_cell_length_a 12.238(4)
_cell_length_b 14.626(3)
_cell_length_c 15.190(6)
_cell_measurement_reflns_used 608
_cell_measurement_temperature 260(2)
_cell_measurement_theta_max 14.915
_cell_measurement_theta_min 2.288
_cell_volume 2696.0(15)
_computing_cell_refinement 'Bruker SAINT'
_computing_data_collection 'Bruker APEX'
_computing_data_reduction 'Bruker SAINT, SADABS, XPREP'
_computing_molecular_graphics 'WINGX v1.70 (Farrugia, 1999)'
_computing_publication_material 'WINGX v1.70 (Farrugia, 1999)'
_computing_structure_refinement 'SHELXL-97 (Sheldrick, 1997)'
_computing_structure_solution 'SHELXS-97 (Sheldrick, 1990)'
_diffrn_ambient_temperature 260(2)
_diffrn_measured_fraction_theta_full 0.973
_diffrn_measured_fraction_theta_max 0.973
_diffrn_measurement_device_type 'CCD area detector'
_diffrn_measurement_method 'omega scans'
_diffrn_radiation_monochromator graphite
_diffrn_radiation_source 'fine-focus sealed tube'
_diffrn_radiation_type MoK\a
_diffrn_radiation_wavelength 0.71073
_diffrn_reflns_av_R_equivalents 0.1111
_diffrn_reflns_av_sigmaI/netI 0.1391
_diffrn_reflns_limit_h_max 10
_diffrn_reflns_limit_h_min -14
_diffrn_reflns_limit_k_max 17
_diffrn_reflns_limit_k_min -17
_diffrn_reflns_limit_l_max 17
_diffrn_reflns_limit_l_min -18
_diffrn_reflns_number 13233
_diffrn_reflns_theta_full 25.00
_diffrn_reflns_theta_max 25.00
_diffrn_reflns_theta_min 2.29
_exptl_absorpt_coefficient_mu 0.088
_exptl_absorpt_correction_T_max 0.9861
_exptl_absorpt_correction_T_min 0.9784
_exptl_absorpt_correction_type multi-scan
_exptl_absorpt_process_details SADABS
_exptl_crystal_colour yellow
_exptl_crystal_density_diffrn 1.096
_exptl_crystal_description prism
_exptl_crystal_F_000 960
_exptl_crystal_size_max 0.25
_exptl_crystal_size_mid 0.19
_exptl_crystal_size_min 0.16
_refine_diff_density_max 0.244
_refine_diff_density_min -0.209
_refine_diff_density_rms 0.047
_refine_ls_extinction_method none
_refine_ls_goodness_of_fit_ref 0.924
_refine_ls_hydrogen_treatment constr
_refine_ls_matrix_type full
_refine_ls_number_parameters 297
_refine_ls_number_reflns 4620
_refine_ls_number_restraints 0
_refine_ls_restrained_S_all 0.924
_refine_ls_R_factor_all 0.1791
_refine_ls_R_factor_gt 0.0704
_refine_ls_shift/su_max 0.000
_refine_ls_shift/su_mean 0.000
_refine_ls_structure_factor_coef Fsqd
_refine_ls_weighting_details 'calc w=1/[\s^2^(Fo^2^)+(0.0708P)^2^+0.0000P] where P=(Fo^2^+2Fc^2^)/3'
_refine_ls_weighting_scheme calc
_refine_ls_wR_factor_gt 0.1395
_refine_ls_wR_factor_ref 0.1847
_reflns_number_gt 1980
_reflns_number_total 4620
_reflns_threshold_expression >2sigma(I)
_cod_data_source_file ic401915b_si_001_2.cif
_cod_data_source_block 4
_cod_original_cell_volume 2695.9(15)
_cod_database_code 4336606

loop_
_symmetry_equiv_pos_as_xyz
'x, y, z'
'-x+1/2, y+1/2, -z+1/2'
'-x, -y, -z'
'x-1/2, -y-1/2, z-1/2'

loop_
_atom_site_label
_atom_site_type_symbol
_atom_site_fract_x
_atom_site_fract_y
_atom_site_fract_z
_atom_site_U_iso_or_equiv
_atom_site_adp_type
_atom_site_occupancy
_atom_site_symmetry_multiplicity
_atom_site_calc_flag
_atom_site_refinement_flags
Mg1 Mg 0.40883(11) 0.28811(9) 0.11545(9) 0.0467(4) Uani 1 1 d .
N1 N 0.3690(3) 0.1719(2) 0.0289(2) 0.0469(9) Uani 1 1 d .
N2 N 0.4488(3) 0.1579(2) -0.0267(2) 0.0430(9) Uani 1 1 d .
N3 N 0.4237(3) 0.3631(2) -0.0043(2) 0.0447(9) Uani 1 1 d .
N4 N 0.4867(3) 0.3155(2) -0.0594(2) 0.0430(9) Uani 1 1 d .
N5 N 0.5753(3) 0.2556(2) 0.1301(2) 0.0479(9) Uani 1 1 d .
N6 N 0.7241(3) 0.2112(2) 0.0544(2) 0.0548(10) Uani 1 1 d .
C1 C 0.4278(4) 0.0805(2) -0.0781(3) 0.0426(11) Uani 1 1 d .
C2 C 0.3323(4) 0.0439(3) -0.0531(3) 0.0516(12) Uani 1 1 d .
H2 H 0.2974 -0.0095 -0.0749 0.062 Uiso 1 1 calc R
C3 C 0.2979(3) 0.1021(3) 0.0110(3) 0.0462(11) Uani 1 1 d .
C4 C 0.4993(3) 0.0482(3) -0.1450(3) 0.0569(13) Uani 1 1 d .
H4A H 0.4843 0.0841 -0.1981 0.085 Uiso 1 1 calc R
H4B H 0.4839 -0.0149 -0.1586 0.085 Uiso 1 1 calc R
H4C H 0.5754 0.0549 -0.1210 0.085 Uiso 1 1 calc R
C5 C 0.1973(4) 0.0948(3) 0.0576(3) 0.0680(14) Uani 1 1 d .
H5A H 0.1656 0.0351 0.0480 0.102 Uiso 1 1 calc R
H5B H 0.1444 0.1402 0.0345 0.102 Uiso 1 1 calc R
H5C H 0.2175 0.1047 0.1201 0.102 Uiso 1 1 calc R
C6 C 0.4894(3) 0.3609(3) -0.1379(3) 0.0462(11) Uani 1 1 d .
C7 C 0.4275(4) 0.4393(3) -0.1326(3) 0.0516(12) Uani 1 1 d .
H7 H 0.4150 0.4843 -0.1760 0.062 Uiso 1 1 calc R
C8 C 0.3870(3) 0.4390(3) -0.0504(3) 0.0441(11) Uani 1 1 d .
C9 C 0.5459(4) 0.3233(3) -0.2122(3) 0.0670(14) Uani 1 1 d .
H9A H 0.5361 0.3646 -0.2616 0.100 Uiso 1 1 calc R
H9B H 0.5147 0.2649 -0.2301 0.100 Uiso 1 1 calc R
H9C H 0.6232 0.3162 -0.1922 0.100 Uiso 1 1 calc R
C10 C 0.3109(4) 0.5049(3) -0.0132(3) 0.0599(13) Uani 1 1 d .
H10A H 0.2359 0.4880 -0.0329 0.090 Uiso 1 1 calc R
H10B H 0.3242 0.5655 -0.0334 0.090 Uiso 1 1 calc R
H10C H 0.3238 0.5032 0.0505 0.090 Uiso 1 1 calc R
C11 C 0.5366(3) 0.2272(2) -0.0306(3) 0.0416(11) Uani 1 1 d .
H11 H 0.5785 0.2074 -0.0779 0.050 Uiso 1 1 calc R
C12 C 0.6209(4) 0.2311(3) 0.0564(3) 0.0452(11) Uani 1 1 d .
C13 C 0.7692(3) 0.1912(3) -0.0291(3) 0.0660(14) Uani 1 1 d .
H13A H 0.7547 0.2421 -0.0699 0.079 Uiso 1 1 calc R
H13B H 0.7340 0.1371 -0.0568 0.079 Uiso 1 1 calc R
C14 C 0.8920(4) 0.1756(4) -0.0088(4) 0.0944(18) Uani 1 1 d .
H14A H 0.9274 0.2315 0.0122 0.142 Uiso 1 1 calc R
H14B H 0.9205 0.1563 -0.0618 0.142 Uiso 1 1 calc R
H14C H 0.9061 0.1293 0.0359 0.142 Uiso 1 1 calc R
C15 C 0.6485(3) 0.2577(3) 0.2169(3) 0.0488(11) Uani 1 1 d .
C16 C 0.6923(4) 0.1617(3) 0.2459(3) 0.0749(16) Uani 1 1 d .
H16A H 0.6314 0.1210 0.2488 0.112 Uiso 1 1 calc R
H16B H 0.7354 0.1656 0.3033 0.112 Uiso 1 1 calc R
H16C H 0.7375 0.1389 0.2036 0.112 Uiso 1 1 calc R
C17 C 0.7468(4) 0.3251(3) 0.2188(3) 0.0660(14) Uani 1 1 d .
H17A H 0.7951 0.3048 0.1778 0.099 Uiso 1 1 calc R
H17B H 0.7864 0.3271 0.2776 0.099 Uiso 1 1 calc R
H17C H 0.7195 0.3850 0.2022 0.099 Uiso 1 1 calc R
C18 C 0.5776(4) 0.2904(3) 0.2878(3) 0.0733(15) Uani 1 1 d .
H18A H 0.5498 0.3506 0.2728 0.110 Uiso 1 1 calc R
H18B H 0.6218 0.2919 0.3448 0.110 Uiso 1 1 calc R
H18C H 0.5170 0.2491 0.2898 0.110 Uiso 1 1 calc R
C19 C 0.2932(4) 0.3186(3) 0.2077(3) 0.0670(14) Uani 1 1 d .
H19A H 0.2563 0.2620 0.2194 0.080 Uiso 1 1 calc R
H19B H 0.3354 0.3375 0.2632 0.080 Uiso 1 1 calc R
C20 C 0.2062(4) 0.3894(3) 0.1831(3) 0.0519(12) Uani 1 1 d .
C21 C 0.1065(4) 0.3696(3) 0.1310(3) 0.0591(13) Uani 1 1 d .
H21 H 0.0919 0.3096 0.1129 0.071 Uiso 1 1 calc R
C22 C 0.0288(4) 0.4365(4) 0.1053(3) 0.0772(16) Uani 1 1 d .
H22 H -0.0362 0.4205 0.0700 0.093 Uiso 1 1 calc R
C23 C 0.0455(6) 0.5262(4) 0.1310(4) 0.0896(19) Uani 1 1 d .
H23 H -0.0075 0.5706 0.1140 0.107 Uiso 1 1 calc R
C24 C 0.1427(6) 0.5485(4) 0.1823(4) 0.0901(19) Uani 1 1 d .
H24 H 0.1559 0.6087 0.2002 0.108 Uiso 1 1 calc R
C25 C 0.2217(5) 0.4817(4) 0.2078(3) 0.0780(16) Uani 1 1 d .
H25 H 0.2869 0.4986 0.2423 0.094 Uiso 1 1 calc R

loop_
_atom_site_aniso_label
_atom_site_aniso_U_11
_atom_site_aniso_U_22
_atom_site_aniso_U_33
_atom_site_aniso_U_23
_atom_site_aniso_U_13
_atom_site_aniso_U_12
Mg1 0.0414(9) 0.0576(9) 0.0418(9) -0.0022(7) 0.0082(7) 0.0041(7)
N1 0.039(2) 0.054(2) 0.049(2) -0.0001(17) 0.012(2) 0.0007(18)
N2 0.037(2) 0.051(2) 0.041(2) -0.0045(16) 0.0033(19) -0.0017(17)
N3 0.043(2) 0.047(2) 0.044(2) -0.0060(17) 0.0078(19) 0.0019(16)
N4 0.043(2) 0.046(2) 0.042(2) -0.0010(17) 0.0108(19) 0.0044(16)
N5 0.042(2) 0.064(2) 0.037(2) -0.0044(16) 0.001(2) 0.0039(17)
N6 0.037(2) 0.078(3) 0.051(3) -0.0084(19) 0.009(2) 0.0048(19)
C1 0.049(3) 0.040(2) 0.037(3) -0.0011(19) 0.002(2) 0.005(2)
C2 0.052(3) 0.046(3) 0.056(3) -0.003(2) 0.002(3) -0.006(2)
C3 0.039(3) 0.048(3) 0.050(3) 0.006(2) 0.000(2) -0.003(2)
C4 0.060(3) 0.059(3) 0.053(3) -0.009(2) 0.010(3) 0.004(2)
C5 0.056(3) 0.077(3) 0.074(4) 0.001(3) 0.021(3) -0.013(3)
C6 0.042(3) 0.054(3) 0.043(3) 0.000(2) 0.007(2) -0.006(2)
C7 0.052(3) 0.051(3) 0.050(3) 0.005(2) 0.003(3) -0.003(2)
C8 0.038(3) 0.044(2) 0.050(3) -0.003(2) 0.002(2) -0.002(2)
C9 0.077(4) 0.072(3) 0.055(3) 0.007(2) 0.023(3) 0.003(3)
C10 0.056(3) 0.055(3) 0.069(4) 0.004(2) 0.007(3) 0.007(2)
C11 0.033(2) 0.051(3) 0.041(3) -0.0068(19) 0.003(2) -0.001(2)
C12 0.045(3) 0.050(3) 0.039(3) -0.006(2) 0.004(2) -0.001(2)
C13 0.042(3) 0.091(3) 0.065(4) -0.008(3) 0.009(3) 0.010(3)
C14 0.050(3) 0.153(5) 0.082(4) -0.020(3) 0.016(3) 0.002(3)
C15 0.040(3) 0.066(3) 0.040(3) -0.001(2) -0.001(2) 0.008(2)
C16 0.076(4) 0.082(4) 0.062(4) 0.008(3) -0.012(3) 0.008(3)
C17 0.050(3) 0.081(3) 0.064(4) -0.006(2) -0.002(3) -0.005(3)
C18 0.060(3) 0.119(4) 0.039(3) -0.007(3) 0.002(3) 0.006(3)
C19 0.053(3) 0.101(4) 0.049(3) 0.003(3) 0.015(3) 0.013(3)
C20 0.048(3) 0.071(3) 0.039(3) -0.009(2) 0.013(3) -0.004(2)
C21 0.064(3) 0.068(3) 0.046(3) -0.007(2) 0.009(3) 0.004(3)
C22 0.073(4) 0.096(4) 0.062(4) 0.001(3) 0.008(3) 0.020(3)
C23 0.109(5) 0.089(5) 0.077(5) 0.015(3) 0.038(4) 0.042(4)
C24 0.118(6) 0.066(4) 0.098(5) -0.017(3) 0.056(5) 0.001(4)
C25 0.074(4) 0.095(4) 0.070(4) -0.027(3) 0.027(3) -0.021(3)

loop_
_atom_type_symbol
_atom_type_description
_atom_type_scat_dispersion_real
_atom_type_scat_dispersion_imag
_atom_type_scat_source
C C 0.0033 0.0016 'International Tables Vol C Tables 4.2.6.8 and 6.1.1.4'
H H 0.0000 0.0000 'International Tables Vol C Tables 4.2.6.8 and 6.1.1.4'
N N 0.0061 0.0033 'International Tables Vol C Tables 4.2.6.8 and 6.1.1.4'
Mg Mg 0.0486 0.0363 'International Tables Vol C Tables 4.2.6.8 and 6.1.1.4'

loop_
_geom_angle_atom_site_label_1
_geom_angle_atom_site_label_2
_geom_angle_atom_site_label_3
_geom_angle
N5 Mg1 N3 91.03(15)
N5 Mg1 C19 133.87(17)
N3 Mg1 C19 125.22(16)
N5 Mg1 N1 91.49(14)
N3 Mg1 N1 85.63(13)
C19 Mg1 N1 116.13(17)
C3 N1 N2 104.7(3)
C3 N1 Mg1 143.8(3)
N2 N1 Mg1 111.4(2)
C1 N2 N1 111.8(3)
C1 N2 C11 128.3(4)
N1 N2 C11 119.6(3)
C8 N3 N4 105.7(3)
C8 N3 Mg1 142.6(3)
N4 N3 Mg1 111.5(2)
C6 N4 N3 111.0(3)
C6 N4 C11 129.0(3)
N3 N4 C11 120.0(3)
C12 N5 C15 117.9(3)
C12 N5 Mg1 118.2(3)
C15 N5 Mg1 123.9(3)
C12 N6 C13 122.5(4)
N2 C1 C2 105.3(4)
N2 C1 C4 124.0(4)
C2 C1 C4 130.7(4)
C1 C2 C3 107.3(4)
N1 C3 C2 110.9(4)
N1 C3 C5 120.4(4)
C2 C3 C5 128.6(4)
N4 C6 C7 106.0(4)
N4 C6 C9 122.8(4)
C7 C6 C9 131.1(4)
C6 C7 C8 108.0(4)
N3 C8 C7 109.3(4)
N3 C8 C10 120.7(4)
C7 C8 C10 129.9(4)
N4 C11 N2 109.7(3)
N4 C11 C12 114.9(3)
N2 C11 C12 113.0(3)
N6 C12 N5 125.5(4)
N6 C12 C11 120.5(4)
N5 C12 C11 114.0(4)
N6 C13 C14 109.1(4)
N5 C15 C18 107.1(3)
N5 C15 C16 112.3(3)
C18 C15 C16 106.8(4)
N5 C15 C17 113.8(3)
C18 C15 C17 107.1(4)
C16 C15 C17 109.4(3)
C20 C19 Mg1 119.0(3)
C21 C20 C25 115.3(4)
C21 C20 C19 122.6(4)
C25 C20 C19 122.0(5)
C22 C21 C20 122.1(5)
C23 C22 C21 121.5(5)
C24 C23 C22 118.2(5)
C23 C24 C25 120.6(5)
C24 C25 C20 122.3(5)

loop_
_geom_bond_atom_site_label_1
_geom_bond_atom_site_label_2
_geom_bond_distance
Mg1 N5 2.075(4)
Mg1 N3 2.152(4)
Mg1 C19 2.163(5)
Mg1 N1 2.165(3)
N1 C3 1.346(5)
N1 N2 1.387(4)
N2 C1 1.381(4)
N2 C11 1.484(5)
N3 C8 1.357(5)
N3 N4 1.395(4)
N4 C6 1.370(5)
N4 C11 1.470(4)
N5 C12 1.362(5)
N5 C15 1.495(5)
N6 C12 1.300(5)
N6 C13 1.476(5)
C1 C2 1.383(5)
C1 C4 1.500(5)
C2 C3 1.399(6)
C3 C5 1.501(6)
C6 C7 1.383(5)
C6 C9 1.501(6)
C7 C8 1.403(6)
C8 C10 1.500(5)
C11 C12 1.569(5)
C13 C14 1.512(6)
C15 C18 1.544(6)
C15 C16 1.547(5)
C15 C17 1.552(6)
C19 C20 1.497(5)
C20 C21 1.395(6)
C20 C25 1.408(6)
C21 C22 1.386(6)
C22 C23 1.376(7)
C23 C24 1.374(7)
C24 C25 1.393(7)
